data_7154472
loop_
_publ_author_name
'Tarao, Asami'
'Tabuchi, Yukako'
'Sugimoto, Eri'
'Ikeda, Miki'
'Uchimoto, Hitomi'
'Arimitsu, Kenji'
'Kimura, Hiroyuki'
'Kawasaki, Ikuo'
'Kawahata, Masatoshi'
'Yamaguchi, Kentaro'
'Nishide, Kiyoharu'

_publ_section_title
;
 A mechanistic investigation of anti-elimination in
 (Z)-1,2-bis(arylseleno)-1-alkenes and their sulfur analogs.
;
_journal_issue 21
_journal_name_full 'Organic &amp; biomolecular chemistry'
_journal_page_first 5964
_journal_page_last 5971
_journal_paper_doi 10.1039/c5ob00490j
_journal_volume 13
_journal_year 2015
_chemical_formula_sum 'C26 H40 O2 S2 Si2'
_chemical_formula_weight 504.88
_chemical_name_systematic
;
 ?
;
_space_group_crystal_system triclinic
_space_group_IT_number 2
_space_group_name_Hall '-P 1'
_space_group_name_H-M_alt 'P -1'
_symmetry_space_group_name_Hall '-P 1'
_symmetry_space_group_name_H-M 'P -1'
_atom_sites_solution_hydrogens geom
_audit_creation_method SHELXL-2013
_audit_update_record
;
2015-03-04 deposited with the CCDC.
2015-04-21 downloaded from the CCDC.
;
_cell_angle_alpha 108.312(3)
_cell_angle_beta 90.218(3)
_cell_angle_gamma 112.482(3)
_cell_formula_units_Z 2
_cell_length_a 11.205(3)
_cell_length_b 11.346(3)
_cell_length_c 13.093(4)
_cell_measurement_reflns_used 4036
_cell_measurement_temperature 100
_cell_measurement_theta_max 25.72
_cell_measurement_theta_min 2.16
_cell_volume 1445.5(7)
_computing_cell_refinement 'Bruker APEX2'
_computing_data_collection 'Bruker APEX2'
_computing_data_reduction 'Bruker APEX2'
_computing_molecular_graphics 'ORTEP-3 for Windows'
_computing_publication_material Yadokari-XG
_computing_structure_refinement 'SHELXL-2013 (Sheldrick, 2013)'
_computing_structure_solution 'SHELXS-2013 (Sheldrick, 2013)'
_diffrn_ambient_temperature 100
_diffrn_detector_area_resol_mean 8.333
_diffrn_measured_fraction_theta_full 0.989
_diffrn_measured_fraction_theta_max 0.891
_diffrn_measurement_device_type 'Bruker APEX II CCD area detector'
_diffrn_measurement_method '\f and \w scans'
_diffrn_radiation_type MoK\a
_diffrn_radiation_wavelength 0.71073
_diffrn_reflns_av_R_equivalents 0.0315
_diffrn_reflns_av_unetI/netI 0.0402
_diffrn_reflns_laue_measured_fraction_full 0.989
_diffrn_reflns_laue_measured_fraction_max 0.891
_diffrn_reflns_limit_h_max 14
_diffrn_reflns_limit_h_min -13
_diffrn_reflns_limit_k_max 14
_diffrn_reflns_limit_k_min -14
_diffrn_reflns_limit_l_max 16
_diffrn_reflns_limit_l_min -16
_diffrn_reflns_number 14519
_diffrn_reflns_point_group_measured_fraction_full 0.989
_diffrn_reflns_point_group_measured_fraction_max 0.891
_diffrn_reflns_theta_full 25.242
_diffrn_reflns_theta_max 26.811
_diffrn_reflns_theta_min 1.655
_diffrn_source 'fine-focus sealed tube'
_exptl_absorpt_coefficient_mu 0.287
_exptl_absorpt_correction_type none
_exptl_crystal_colour colourless
_exptl_crystal_density_diffrn 1.160
_exptl_crystal_description prismatic
_exptl_crystal_F_000 544
_exptl_crystal_size_max 0.140
_exptl_crystal_size_mid 0.100
_exptl_crystal_size_min 0.080
_refine_diff_density_max 0.859
_refine_diff_density_min -0.529
_refine_diff_density_rms 0.052
_refine_ls_extinction_method none
_refine_ls_goodness_of_fit_ref 1.033
_refine_ls_hydrogen_treatment constr
_refine_ls_matrix_type full
_refine_ls_number_parameters 325
_refine_ls_number_reflns 5515
_refine_ls_number_restraints 0
_refine_ls_restrained_S_all 1.033
_refine_ls_R_factor_all 0.0554
_refine_ls_R_factor_gt 0.0411
_refine_ls_shift/su_max 0.000
_refine_ls_shift/su_mean 0.000
_refine_ls_structure_factor_coef Fsqd
_refine_ls_weighting_details 'w=1/[\s^2^(Fo^2^)+(0.0471P)^2^+0.8270P] where P=(Fo^2^+2Fc^2^)/3'
_refine_ls_weighting_scheme calc
_refine_ls_wR_factor_gt 0.0986
_refine_ls_wR_factor_ref 0.1064
_reflns_Friedel_coverage 0.000
_reflns_number_gt 4400
_reflns_number_total 5515
_reflns_threshold_expression 'I > 2\s(I)'
_cod_data_source_file c5ob00490j2.cif
_cod_data_source_block 4A110-3-5
_cod_depositor_comments 'Adding full bibliography for 7154472.cif.'
_cod_original_cell_volume 1445.6(7)
_cod_database_code 7154472
_shelx_space_group_comment
;
The symmetry employed for this shelxl refinement is uniquely defined
by the following loop, which should always be used as a source of
symmetry information in preference to the above space-group names.
They are only intended as comments.
;
_shelx_estimated_absorpt_t_min 0.961
_shelx_estimated_absorpt_t_max 0.977
_shelxl_version_number 2013-4

loop_
_space_group_symop_operation_xyz
'x, y, z'
'-x, -y, -z'

loop_
_atom_site_label
_atom_site_type_symbol
_atom_site_fract_x
_atom_site_fract_y
_atom_site_fract_z
_atom_site_U_iso_or_equiv
_atom_site_adp_type
_atom_site_occupancy
_atom_site_site_symmetry_order
_atom_site_calc_flag
_atom_site_refinement_flags_posn
_atom_site_refinement_flags_adp
_atom_site_refinement_flags_occupancy
_atom_site_disorder_assembly
_atom_site_disorder_group
C1 C 0.38474(19) 0.3670(2) 0.09259(16) 0.0202(4) Uani 1 1 d . . . . .
H1 H 0.4285 0.4613 0.1046 0.024 Uiso 1 1 calc R U . . .
C2 C 0.34352(19) 0.3324(2) 0.17839(17) 0.0209(4) Uani 1 1 d . . . . .
C3 C 0.3765(2) 0.4281(2) 0.29401(17) 0.0255(5) Uani 1 1 d . . . . .
H2 H 0.4064 0.3876 0.3402 0.031 Uiso 1 1 calc R U . . .
H3 H 0.2962 0.4374 0.3188 0.031 Uiso 1 1 calc R U . . .
C4 C 0.4812(2) 0.5691(2) 0.31087(18) 0.0298(5) Uani 1 1 d . . . . .
H4 H 0.4492 0.6135 0.2697 0.036 Uiso 1 1 calc R U . . .
H5 H 0.5601 0.5605 0.2820 0.036 Uiso 1 1 calc R U . . .
C5 C 0.5172(3) 0.6580(2) 0.43091(19) 0.0407(6) Uani 1 1 d . . . . .
H6 H 0.5276 0.6039 0.4740 0.049 Uiso 1 1 calc R U . A 1
H7 H 0.4444 0.6843 0.4547 0.049 Uiso 1 1 calc R U . A 1
C6A C 0.6429(6) 0.7871(6) 0.4553(5) 0.0318(14) Uani 0.507(6) 1 d . . P B 1
H36 H 0.6276 0.8427 0.4159 0.038 Uiso 0.507(6) 1 calc R U P B 1
H37 H 0.6551 0.8390 0.5339 0.038 Uiso 0.507(6) 1 calc R U P B 1
C7A C 0.771(2) 0.7771(19) 0.4292(12) 0.037(3) Uani 0.507(6) 1 d . . P B 1
H38 H 0.7846 0.7149 0.4624 0.044 Uiso 0.507(6) 1 calc R U P B 1
H39 H 0.7650 0.7361 0.3495 0.044 Uiso 0.507(6) 1 calc R U P B 1
C8A C 0.8885(5) 0.9094(5) 0.4678(4) 0.0381(15) Uani 0.507(6) 1 d . . P B 1
H40 H 0.8796 0.9697 0.4314 0.057 Uiso 0.507(6) 1 calc R U P B 1
H41 H 0.9672 0.8933 0.4506 0.057 Uiso 0.507(6) 1 calc R U P B 1
H42 H 0.8952 0.9518 0.5465 0.057 Uiso 0.507(6) 1 calc R U P B 1
C6B C 0.5898(7) 0.8148(6) 0.4476(5) 0.0376(16) Uani 0.493(6) 1 d . . P B 2
H43 H 0.5318 0.8442 0.4143 0.045 Uiso 0.493(6) 1 calc R U P B 2
H44 H 0.6116 0.8685 0.5262 0.045 Uiso 0.493(6) 1 calc R U P B 2
C7B C 0.7132(5) 0.8396(5) 0.3957(4) 0.0314(14) Uani 0.493(6) 1 d . . P B 2
H45 H 0.6895 0.7929 0.3161 0.038 Uiso 0.493(6) 1 calc R U P B 2
H46 H 0.7593 0.9381 0.4092 0.038 Uiso 0.493(6) 1 calc R U P B 2
C8B C 0.805(2) 0.791(2) 0.4375(15) 0.050(5) Uani 0.493(6) 1 d . . P B 2
H47 H 0.8282 0.8364 0.5164 0.076 Uiso 0.493(6) 1 calc R U P B 2
H48 H 0.8835 0.8121 0.4025 0.076 Uiso 0.493(6) 1 calc R U P B 2
H49 H 0.7613 0.6926 0.4210 0.076 Uiso 0.493(6) 1 calc R U P B 2
C9 C 0.23413(19) 0.2772(2) -0.09974(16) 0.0194(4) Uani 1 1 d . . . . .
C10 C 0.12746(19) 0.1598(2) -0.15852(17) 0.0212(4) Uani 1 1 d . . . . .
H10 H 0.1288 0.0733 -0.1707 0.025 Uiso 1 1 calc R U . . .
C11 C 0.0190(2) 0.1703(2) -0.19929(17) 0.0232(5) Uani 1 1 d . . . . .
H11 H -0.0541 0.0898 -0.2391 0.028 Uiso 1 1 calc R U . . .
C12 C 0.0148(2) 0.2962(2) -0.18322(17) 0.0227(5) Uani 1 1 d . . . . .
C13 C 0.1273(2) 0.4126(2) -0.12761(18) 0.0259(5) Uani 1 1 d . . . . .
H12 H 0.1285 0.4995 -0.1188 0.031 Uiso 1 1 calc R U . . .
C14 C 0.2358(2) 0.4047(2) -0.08557(17) 0.0238(5) Uani 1 1 d . . . . .
H13 H 0.3104 0.4847 -0.0476 0.029 Uiso 1 1 calc R U . . .
C15 C -0.1181(3) 0.4842(3) -0.1880(2) 0.0447(7) Uani 1 1 d . . . . .
H14 H -0.0581 0.5272 -0.2325 0.067 Uiso 1 1 calc R U . . .
H15 H -0.0815 0.5318 -0.1110 0.067 Uiso 1 1 calc R U . . .
H16 H -0.2023 0.4889 -0.2003 0.067 Uiso 1 1 calc R U . . .
C16 C -0.1951(4) 0.2121(4) -0.3725(3) 0.0827(13) Uani 1 1 d . . . . .
H17 H -0.2782 0.2141 -0.3932 0.124 Uiso 1 1 calc R U . . .
H18 H -0.2062 0.1178 -0.3891 0.124 Uiso 1 1 calc R U . . .
H19 H -0.1291 0.2553 -0.4132 0.124 Uiso 1 1 calc R U . . .
C17 C -0.2664(3) 0.2196(3) -0.1478(3) 0.0541(8) Uani 1 1 d . . . . .
H20 H -0.2347 0.2641 -0.0698 0.081 Uiso 1 1 calc R U . . .
H21 H -0.2812 0.1237 -0.1692 0.081 Uiso 1 1 calc R U . . .
H22 H -0.3485 0.2267 -0.1635 0.081 Uiso 1 1 calc R U . . .
C18 C 0.09375(19) 0.17637(19) 0.18458(17) 0.0205(4) Uani 1 1 d . . . . .
C19 C 0.0094(2) 0.1601(2) 0.09940(17) 0.0231(5) Uani 1 1 d . . . . .
H23 H 0.0324 0.1435 0.0281 0.028 Uiso 1 1 calc R U . . .
C20 C -0.1096(2) 0.1682(2) 0.11891(18) 0.0258(5) Uani 1 1 d . . . . .
H24 H -0.1677 0.1565 0.0600 0.031 Uiso 1 1 calc R U . . .
C21 C -0.1461(2) 0.1931(2) 0.22313(18) 0.0253(5) Uani 1 1 d . . . . .
C22 C -0.0579(2) 0.2081(2) 0.30702(18) 0.0281(5) Uani 1 1 d . . . . .
H25 H -0.0801 0.2246 0.3786 0.034 Uiso 1 1 calc R U . . .
C23 C 0.0609(2) 0.1996(2) 0.28905(18) 0.0256(5) Uani 1 1 d . . . . .
H26 H 0.1188 0.2096 0.3473 0.031 Uiso 1 1 calc R U . . .
C24 C -0.4028(3) 0.1687(5) 0.1201(3) 0.0791(12) Uani 1 1 d . . . . .
H27 H -0.4051 0.0846 0.0670 0.119 Uiso 1 1 calc R U . . .
H28 H -0.3617 0.2440 0.0928 0.119 Uiso 1 1 calc R U . . .
H29 H -0.4920 0.1588 0.1317 0.119 Uiso 1 1 calc R U . . .
C25 C -0.3969(3) 0.0786(3) 0.3156(2) 0.0473(7) Uani 1 1 d . . . . .
H30 H -0.3457 0.0986 0.3845 0.071 Uiso 1 1 calc R U . . .
H31 H -0.4114 -0.0126 0.2670 0.071 Uiso 1 1 calc R U . . .
H32 H -0.4812 0.0832 0.3295 0.071 Uiso 1 1 calc R U . . .
C26 C -0.2721(4) 0.3796(3) 0.3450(3) 0.0728(11) Uani 1 1 d . . . . .
H33 H -0.3544 0.3881 0.3609 0.109 Uiso 1 1 calc R U . . .
H34 H -0.2232 0.4455 0.3107 0.109 Uiso 1 1 calc R U . . .
H35 H -0.2203 0.3972 0.4128 0.109 Uiso 1 1 calc R U . . .
S1 S 0.36625(5) 0.25446(5) -0.04276(4) 0.02035(13) Uani 1 1 d . . . . .
S2 S 0.24399(5) 0.15650(5) 0.15873(4) 0.02283(14) Uani 1 1 d . . . . .
O1 O 0.48794(13) 0.32560(15) -0.08398(12) 0.0259(3) Uani 1 1 d . . . . .
O2 O 0.28786(14) 0.12882(16) 0.25321(13) 0.0316(4) Uani 1 1 d . . . . .
Si1 Si -0.14184(6) 0.30444(6) -0.22599(6) 0.03101(17) Uani 1 1 d . . . . .
Si2 Si -0.30703(7) 0.20468(8) 0.25118(6) 0.0392(2) Uani 1 1 d . . . . .

loop_
_atom_site_aniso_label
_atom_site_aniso_U_11
_atom_site_aniso_U_22
_atom_site_aniso_U_33
_atom_site_aniso_U_23
_atom_site_aniso_U_13
_atom_site_aniso_U_12
C1 0.0157(10) 0.0206(10) 0.0245(11) 0.0075(9) 0.0014(8) 0.0076(8)
C2 0.0138(10) 0.0218(11) 0.0286(12) 0.0096(9) 0.0001(8) 0.0082(8)
C3 0.0234(11) 0.0267(12) 0.0255(12) 0.0115(9) 0.0036(9) 0.0070(9)
C4 0.0331(13) 0.0261(12) 0.0218(12) 0.0094(10) 0.0015(10) 0.0023(10)
C5 0.0461(15) 0.0305(13) 0.0261(13) 0.0074(11) 0.0085(11) -0.0030(11)
C6A 0.040(4) 0.024(3) 0.023(3) 0.002(2) 0.001(2) 0.010(2)
C7A 0.044(9) 0.028(4) 0.026(4) -0.003(3) -0.004(4) 0.012(5)
C8A 0.033(3) 0.029(3) 0.036(3) 0.003(2) -0.001(2) 0.002(2)
C6B 0.048(4) 0.024(3) 0.029(3) 0.005(2) 0.014(3) 0.005(3)
C7B 0.032(3) 0.023(2) 0.027(3) 0.005(2) 0.003(2) 0.001(2)
C8B 0.043(10) 0.066(11) 0.055(7) 0.034(7) 0.006(6) 0.024(8)
C9 0.0168(10) 0.0230(11) 0.0203(10) 0.0094(9) 0.0039(8) 0.0085(8)
C10 0.0232(11) 0.0177(10) 0.0245(11) 0.0079(9) 0.0044(9) 0.0094(9)
C11 0.0195(11) 0.0209(11) 0.0252(11) 0.0060(9) -0.0005(9) 0.0055(9)
C12 0.0202(11) 0.0232(11) 0.0238(11) 0.0053(9) 0.0009(9) 0.0100(9)
C13 0.0252(11) 0.0193(11) 0.0324(12) 0.0074(9) -0.0008(9) 0.0093(9)
C14 0.0185(11) 0.0196(11) 0.0286(12) 0.0056(9) -0.0021(9) 0.0049(9)
C15 0.0385(15) 0.0393(15) 0.0628(18) 0.0198(13) 0.0008(13) 0.0207(12)
C16 0.081(2) 0.115(3) 0.0468(19) -0.0166(19) -0.0295(18) 0.070(2)
C17 0.0311(14) 0.0449(17) 0.098(3) 0.0340(17) 0.0162(15) 0.0195(13)
C18 0.0160(10) 0.0156(10) 0.0275(11) 0.0074(9) 0.0037(8) 0.0039(8)
C19 0.0224(11) 0.0230(11) 0.0229(11) 0.0082(9) 0.0065(9) 0.0079(9)
C20 0.0225(11) 0.0260(11) 0.0312(12) 0.0124(10) 0.0041(9) 0.0101(9)
C21 0.0243(11) 0.0200(11) 0.0348(13) 0.0110(9) 0.0120(10) 0.0109(9)
C22 0.0317(12) 0.0271(12) 0.0274(12) 0.0114(10) 0.0125(10) 0.0123(10)
C23 0.0253(11) 0.0245(11) 0.0253(12) 0.0096(9) 0.0016(9) 0.0075(9)
C24 0.0489(19) 0.157(4) 0.083(3) 0.070(3) 0.0296(18) 0.072(2)
C25 0.0310(14) 0.0554(18) 0.0653(19) 0.0321(15) 0.0239(13) 0.0183(13)
C26 0.091(3) 0.058(2) 0.105(3) 0.043(2) 0.069(2) 0.054(2)
S1 0.0170(3) 0.0214(3) 0.0242(3) 0.0085(2) 0.0026(2) 0.0088(2)
S2 0.0188(3) 0.0206(3) 0.0317(3) 0.0113(2) 0.0055(2) 0.0087(2)
O1 0.0177(7) 0.0308(8) 0.0311(9) 0.0130(7) 0.0079(6) 0.0097(6)
O2 0.0266(8) 0.0331(9) 0.0460(10) 0.0247(8) 0.0058(7) 0.0143(7)
Si1 0.0241(3) 0.0264(3) 0.0395(4) 0.0037(3) -0.0073(3) 0.0131(3)
Si2 0.0343(4) 0.0506(5) 0.0557(5) 0.0315(4) 0.0260(3) 0.0302(3)

loop_
_atom_type_symbol
_atom_type_description
_atom_type_scat_dispersion_real
_atom_type_scat_dispersion_imag
_atom_type_scat_source
C C 0.0033 0.0016 'International Tables Vol C Tables 4.2.6.8 and 6.1.1.4'
H H 0.0000 0.0000 'International Tables Vol C Tables 4.2.6.8 and 6.1.1.4'
O O 0.0106 0.0060 'International Tables Vol C Tables 4.2.6.8 and 6.1.1.4'
Si Si 0.0817 0.0704 'International Tables Vol C Tables 4.2.6.8 and 6.1.1.4'
S S 0.1246 0.1234 'International Tables Vol C Tables 4.2.6.8 and 6.1.1.4'

loop_
_geom_angle_atom_site_label_1
_geom_angle_atom_site_label_2
_geom_angle_atom_site_label_3
_geom_angle
C2 C1 S1 126.74(17)
C2 C1 H1 116.6
S1 C1 H1 116.6
C1 C2 C3 125.26(19)
C1 C2 S2 118.99(16)
C3 C2 S2 115.72(15)
C2 C3 C4 114.42(18)
C2 C3 H2 108.7
C4 C3 H2 108.7
C2 C3 H3 108.7
C4 C3 H3 108.7
H2 C3 H3 107.6
C3 C4 C5 111.80(18)
C3 C4 H4 109.3
C5 C4 H4 109.3
C3 C4 H5 109.3
C5 C4 H5 109.3
H4 C4 H5 107.9
C4 C5 C6A 113.7(3)
C4 C5 C6B 112.4(3)
C4 C5 H6 108.8
C6A C5 H6 108.8
C4 C5 H7 108.8
C6A C5 H7 108.8
H6 C5 H7 107.7
C7A C6A C5 120.3(8)
C7A C6A H36 107.2
C5 C6A H36 107.2
C7A C6A H37 107.2
C5 C6A H37 107.2
H36 C6A H37 106.9
C8A C7A C6A 114.8(10)
C8A C7A H38 108.6
C6A C7A H38 108.6
C8A C7A H39 108.6
C6A C7A H39 108.6
H38 C7A H39 107.5
C7A C8A H40 109.5
C7A C8A H41 109.5
H40 C8A H41 109.5
C7A C8A H42 109.5
H40 C8A H42 109.5
H41 C8A H42 109.5
C7B C6B C5 109.8(5)
C7B C6B H43 109.7
C5 C6B H43 109.7
C7B C6B H44 109.7
C5 C6B H44 109.7
H43 C6B H44 108.2
C8B C7B C6B 113.3(9)
C8B C7B H45 108.9
C6B C7B H45 108.9
C8B C7B H46 108.9
C6B C7B H46 108.9
H45 C7B H46 107.7
C7B C8B H47 109.5
C7B C8B H48 109.5
H47 C8B H48 109.5
C7B C8B H49 109.5
H47 C8B H49 109.5
H48 C8B H49 109.5
C10 C9 C14 120.95(18)
C10 C9 S1 116.35(15)
C14 C9 S1 122.69(15)
C11 C10 C9 119.25(19)
C11 C10 H10 120.4
C9 C10 H10 120.4
C10 C11 C12 121.58(19)
C10 C11 H11 119.2
C12 C11 H11 119.2
C11 C12 C13 117.28(19)
C11 C12 Si1 119.76(15)
C13 C12 Si1 122.79(16)
C14 C13 C12 122.1(2)
C14 C13 H12 119.0
C12 C13 H12 119.0
C13 C14 C9 118.77(19)
C13 C14 H13 120.6
C9 C14 H13 120.6
Si1 C15 H14 109.5
Si1 C15 H15 109.5
H14 C15 H15 109.5
Si1 C15 H16 109.5
H14 C15 H16 109.5
H15 C15 H16 109.5
Si1 C16 H17 109.5
Si1 C16 H18 109.5
H17 C16 H18 109.5
Si1 C16 H19 109.5
H17 C16 H19 109.5
H18 C16 H19 109.5
Si1 C17 H20 109.5
Si1 C17 H21 109.5
H20 C17 H21 109.5
Si1 C17 H22 109.5
H20 C17 H22 109.5
H21 C17 H22 109.5
C19 C18 C23 120.86(19)
C19 C18 S2 119.61(16)
C23 C18 S2 119.41(16)
C18 C19 C20 119.4(2)
C18 C19 H23 120.3
C20 C19 H23 120.3
C19 C20 C21 121.8(2)
C19 C20 H24 119.1
C21 C20 H24 119.1
C22 C21 C20 116.95(19)
C22 C21 Si2 120.69(16)
C20 C21 Si2 122.35(17)
C23 C22 C21 122.1(2)
C23 C22 H25 118.9
C21 C22 H25 118.9
C22 C23 C18 118.9(2)
C22 C23 H26 120.5
C18 C23 H26 120.5
Si2 C24 H27 109.5
Si2 C24 H28 109.5
H27 C24 H28 109.5
Si2 C24 H29 109.5
H27 C24 H29 109.5
H28 C24 H29 109.5
Si2 C25 H30 109.5
Si2 C25 H31 109.5
H30 C25 H31 109.5
Si2 C25 H32 109.5
H30 C25 H32 109.5
H31 C25 H32 109.5
Si2 C26 H33 109.5
Si2 C26 H34 109.5
H33 C26 H34 109.5
Si2 C26 H35 109.5
H33 C26 H35 109.5
H34 C26 H35 109.5
O1 S1 C1 103.31(9)
O1 S1 C9 108.48(9)
C1 S1 C9 97.73(9)
O2 S2 C18 106.66(9)
O2 S2 C2 106.31(9)
C18 S2 C2 96.74(9)
C16 Si1 C15 112.12(16)
C16 Si1 C17 109.50(18)
C15 Si1 C17 109.19(13)
C16 Si1 C12 110.23(12)
C15 Si1 C12 109.31(11)
C17 Si1 C12 106.32(11)
C25 Si2 C26 110.13(14)
C25 Si2 C24 110.22(16)
C26 Si2 C24 110.67(19)
C25 Si2 C21 109.04(11)
C26 Si2 C21 107.94(13)
C24 Si2 C21 108.78(12)

loop_
_geom_bond_atom_site_label_1
_geom_bond_atom_site_label_2
_geom_bond_distance
C1 C2 1.331(3)
C1 S1 1.785(2)
C1 H1 0.9500
C2 C3 1.504(3)
C2 S2 1.807(2)
C3 C4 1.525(3)
C3 H2 0.9900
C3 H3 0.9900
C4 C5 1.529(3)
C4 H4 0.9900
C4 H5 0.9900
C5 C6A 1.535(6)
C5 C6B 1.589(6)
C5 H6 0.9900
C5 H7 0.9900
C6A C7A 1.518(19)
C6A H36 0.9900
C6A H37 0.9900
C7A C8A 1.50(2)
C7A H38 0.9900
C7A H39 0.9900
C8A H40 0.9800
C8A H41 0.9800
C8A H42 0.9800
C6B C7B 1.511(8)
C6B H43 0.9900
C6B H44 0.9900
C7B C8B 1.51(2)
C7B H45 0.9900
C7B H46 0.9900
C8B H47 0.9800
C8B H48 0.9800
C8B H49 0.9800
C9 C10 1.388(3)
C9 C14 1.391(3)
C9 S1 1.795(2)
C10 C11 1.385(3)
C10 H10 0.9500
C11 C12 1.397(3)
C11 H11 0.9500
C12 C13 1.407(3)
C12 Si1 1.885(2)
C13 C14 1.379(3)
C13 H12 0.9500
C14 H13 0.9500
C15 Si1 1.851(3)
C15 H14 0.9800
C15 H15 0.9800
C15 H16 0.9800
C16 Si1 1.840(3)
C16 H17 0.9800
C16 H18 0.9800
C16 H19 0.9800
C17 Si1 1.878(3)
C17 H20 0.9800
C17 H21 0.9800
C17 H22 0.9800
C18 C19 1.378(3)
C18 C23 1.388(3)
C18 S2 1.802(2)
C19 C20 1.391(3)
C19 H23 0.9500
C20 C21 1.400(3)
C20 H24 0.9500
C21 C22 1.400(3)
C21 Si2 1.886(2)
C22 C23 1.387(3)
C22 H25 0.9500
C23 H26 0.9500
C24 Si2 1.864(3)
C24 H27 0.9800
C24 H28 0.9800
C24 H29 0.9800
C25 Si2 1.854(3)
C25 H30 0.9800
C25 H31 0.9800
C25 H32 0.9800
C26 Si2 1.863(3)
C26 H33 0.9800
C26 H34 0.9800
C26 H35 0.9800
S1 O1 1.4966(15)
S2 O2 1.4928(16)

loop_
_geom_torsion_atom_site_label_1
_geom_torsion_atom_site_label_2
_geom_torsion_atom_site_label_3
_geom_torsion_atom_site_label_4
_geom_torsion
S1 C1 C2 C3 171.12(16)
S1 C1 C2 S2 -6.7(3)
C1 C2 C3 C4 -9.3(3)
S2 C2 C3 C4 168.64(15)
C2 C3 C4 C5 -175.9(2)
C3 C4 C5 C6A 166.3(3)
C3 C4 C5 C6B -161.9(4)
C4 C5 C6A C7A -59.8(9)
C6B C5 C6A C7A -153.6(13)
C5 C6A C7A C8A -173.8(8)
C4 C5 C6B C7B -59.1(6)
C6A C5 C6B C7B 39.8(6)
C5 C6B C7B C8B -56.4(10)
C14 C9 C10 C11 -2.9(3)
S1 C9 C10 C11 176.27(16)
C9 C10 C11 C12 0.4(3)
C10 C11 C12 C13 2.5(3)
C10 C11 C12 Si1 -172.85(16)
C11 C12 C13 C14 -3.1(3)
Si1 C12 C13 C14 172.14(17)
C12 C13 C14 C9 0.7(3)
C10 C9 C14 C13 2.4(3)
S1 C9 C14 C13 -176.75(16)
C23 C18 C19 C20 0.5(3)
S2 C18 C19 C20 176.50(16)
C18 C19 C20 C21 0.3(3)
C19 C20 C21 C22 -0.7(3)
C19 C20 C21 Si2 179.92(16)
C20 C21 C22 C23 0.3(3)
Si2 C21 C22 C23 179.73(17)
C21 C22 C23 C18 0.4(3)
C19 C18 C23 C22 -0.8(3)
S2 C18 C23 C22 -176.86(16)
C2 C1 S1 O1 -146.12(18)
C2 C1 S1 C9 102.73(19)
C10 C9 S1 O1 123.05(16)
C14 C9 S1 O1 -57.75(19)
C10 C9 S1 C1 -130.07(16)
C14 C9 S1 C1 49.13(19)
C19 C18 S2 O2 -159.50(16)
C23 C18 S2 O2 16.57(19)
C19 C18 S2 C2 91.20(17)
C23 C18 S2 C2 -92.73(18)
C1 C2 S2 O2 141.05(16)
C3 C2 S2 O2 -37.02(17)
C1 C2 S2 C18 -109.36(17)
C3 C2 S2 C18 72.58(16)
C11 C12 Si1 C16 -59.1(2)
C13 C12 Si1 C16 125.8(2)
C11 C12 Si1 C15 177.25(18)
C13 C12 Si1 C15 2.1(2)
C11 C12 Si1 C17 59.5(2)
C13 C12 Si1 C17 -115.6(2)
C22 C21 Si2 C25 -56.1(2)
C20 C21 Si2 C25 123.2(2)
C22 C21 Si2 C26 63.5(2)
C20 C21 Si2 C26 -117.1(2)
C22 C21 Si2 C24 -176.3(2)
C20 C21 Si2 C24 3.0(2)
